data_7719571
loop_
_publ_author_name
'Raju, Saravanan'
'Sharangi, Sanhati'
'Singh, Harkesh B.'
'Prabhuraj, R. S.'
'Srivastava, Rohit'
'Butcher, Ray J.'
'Kumar, Sangit'

_publ_section_title
;
 Thio-iso-phthalamide pincer ligand-driven oxidative addition of a C-Br
 bond to gold(I): synthesis and studies of SCS-gold(III) pincer complexes.
;
_journal_issue 35
_journal_name_full 'Dalton transactions (Cambridge, England : 2003)'
_journal_page_first 13235
_journal_page_last 13245
_journal_paper_doi 10.1039/d5dt00916b
_journal_volume 54
_journal_year 2025
_chemical_formula_moiety 'C24 H23 Br N2 S2'
_chemical_formula_sum 'C24 H23 Br N2 S2'
_chemical_formula_weight 483.47
_space_group_crystal_system monoclinic
_space_group_IT_number 14
_space_group_name_Hall '-P 2yn'
_space_group_name_H-M_alt 'P 1 21/n 1'
_atom_sites_solution_hydrogens geom
_audit_creation_method SHELXL-2019/2
_audit_update_record
;
2023-10-26 deposited with the CCDC.	2025-07-30 downloaded from the CCDC.
;
_cell_angle_alpha 90
_cell_angle_beta 97.764(3)
_cell_angle_gamma 90
_cell_formula_units_Z 4
_cell_length_a 10.4867(4)
_cell_length_b 9.9410(4)
_cell_length_c 21.9494(7)
_cell_measurement_reflns_used 9092
_cell_measurement_temperature 100(2)
_cell_measurement_theta_max 30.9070
_cell_measurement_theta_min 2.0760
_cell_volume 2267.21(15)
_computing_structure_refinement 'SHELXL-2019/2 (Sheldrick, 2019)'
_computing_structure_solution 'SHELXT 2014/5 (Sheldrick, 2014)'
_diffrn_ambient_temperature 100(2)
_diffrn_measured_fraction_theta_full 0.998
_diffrn_measured_fraction_theta_max 0.997
_diffrn_measurement_device_type 'Rigaku Saturn724+'
_diffrn_measurement_method \w-scans
_diffrn_radiation_type MoK\a
_diffrn_radiation_wavelength 0.71073
_diffrn_reflns_av_R_equivalents 0.0386
_diffrn_reflns_av_unetI/netI 0.0383
_diffrn_reflns_Laue_measured_fraction_full 0.998
_diffrn_reflns_Laue_measured_fraction_max 0.997
_diffrn_reflns_limit_h_max 14
_diffrn_reflns_limit_h_min -14
_diffrn_reflns_limit_k_max 13
_diffrn_reflns_limit_k_min -12
_diffrn_reflns_limit_l_max 29
_diffrn_reflns_limit_l_min -29
_diffrn_reflns_number 18633
_diffrn_reflns_point_group_measured_fraction_full 0.998
_diffrn_reflns_point_group_measured_fraction_max 0.997
_diffrn_reflns_theta_full 25.242
_diffrn_reflns_theta_max 28.698
_diffrn_reflns_theta_min 2.253
_exptl_absorpt_coefficient_mu 2.010
_exptl_absorpt_correction_T_max 1.00000
_exptl_absorpt_correction_T_min 0.74059
_exptl_absorpt_correction_type multi-scan
_exptl_absorpt_process_details
;
The symmetry employed for this shelxl refinement is uniquely defined
by the following loop, which should always be used as a source of
symmetry information in preference to the above space-group names.
They are only intended as comments.
;
_exptl_crystal_colour yellow
_exptl_crystal_density_diffrn 1.416
_exptl_crystal_description prism
_exptl_crystal_F_000 992
_exptl_crystal_size_max 0.21
_exptl_crystal_size_mid 0.17
_exptl_crystal_size_min 0.08
_refine_diff_density_max 0.865
_refine_diff_density_min -0.409
_refine_diff_density_rms 0.077
_refine_ls_extinction_method none
_refine_ls_goodness_of_fit_ref 1.022
_refine_ls_hydrogen_treatment constr
_refine_ls_matrix_type full
_refine_ls_number_parameters 289
_refine_ls_number_reflns 5849
_refine_ls_number_restraints 90
_refine_ls_restrained_S_all 1.023
_refine_ls_R_factor_all 0.0559
_refine_ls_R_factor_gt 0.0406
_refine_ls_shift/su_max 0.002
_refine_ls_shift/su_mean 0.000
_refine_ls_structure_factor_coef Fsqd
_refine_ls_weighting_details 'w=1/[\s^2^(Fo^2^)+(0.0459P)^2^+1.3332P] where P=(Fo^2^+2Fc^2^)/3'
_refine_ls_weighting_scheme calc
_refine_ls_wR_factor_gt 0.0920
_refine_ls_wR_factor_ref 0.0994
_reflns_Friedel_coverage 0.000
_reflns_number_gt 4713
_reflns_number_total 5849
_reflns_threshold_expression 'I > 2\s(I)'
_cod_data_source_file d5dt00916b2.cif
_cod_data_source_block Compound_3
_cod_original_sg_symbol_H-M 'P 21/n'
_cod_database_code 7719571
_shelx_shelxl_version_number 2019/2
_shelx_space_group_comment
;
The symmetry employed for this shelxl refinement is uniquely defined
by the following loop, which should always be used as a source of
symmetry information in preference to the above space-group names.
They are only intended as comments.
;

loop_
_space_group_symop_operation_xyz
'x, y, z'
'-x+1/2, y+1/2, -z+1/2'
'-x, -y, -z'
'x-1/2, -y-1/2, z-1/2'

loop_
_atom_site_label
_atom_site_type_symbol
_atom_site_fract_x
_atom_site_fract_y
_atom_site_fract_z
_atom_site_U_iso_or_equiv
_atom_site_adp_type
_atom_site_occupancy
_atom_site_site_symmetry_order
_atom_site_calc_flag
_atom_site_refinement_flags_posn
_atom_site_refinement_flags_adp
_atom_site_refinement_flags_occupancy
_atom_site_disorder_assembly
_atom_site_disorder_group
Br1 Br 0.04801(2) 0.56024(3) 0.64670(2) 0.03308(9) Uani 1 1 d . . . . .
S1 S 0.23531(7) 0.36288(6) 0.80195(3) 0.03285(15) Uani 1 1 d . . . . .
S2 S 0.1798(5) 0.5112(3) 0.49606(11) 0.0407(8) Uani 0.877(19) 1 d . U P A 1
S2A S 0.226(4) 0.543(3) 0.4884(7) 0.052(4) Uani 0.123(19) 1 d . U P A 2
N1 N 0.18570(18) 0.62498(19) 0.79314(8) 0.0231(4) Uani 1 1 d . . . . .
H1 H 0.196213 0.700369 0.773403 0.028 Uiso 1 1 calc R U . . .
N2 N 0.20878(18) 0.76506(19) 0.54121(8) 0.0240(4) Uani 1 1 d . . . . .
H2 H 0.237171 0.810119 0.574830 0.029 Uiso 1 1 calc R U . . .
C1 C 0.2301(2) 0.5640(2) 0.65786(9) 0.0197(4) Uani 1 1 d . . . . .
C2 C 0.2954(2) 0.5943(2) 0.60823(9) 0.0209(4) Uani 1 1 d . . . . .
C3 C 0.4286(2) 0.5951(2) 0.61679(9) 0.0222(4) Uani 1 1 d . . . . .
H3 H 0.472716 0.616251 0.582941 0.027 Uiso 1 1 calc R U . . .
C4 C 0.5003(2) 0.5659(2) 0.67358(10) 0.0223(4) Uani 1 1 d . . . . .
C5 C 0.4321(2) 0.5357(2) 0.72224(9) 0.0208(4) Uani 1 1 d . . . . .
H5 H 0.478398 0.513864 0.761215 0.025 Uiso 1 1 calc R U . . .
C6 C 0.2985(2) 0.5365(2) 0.71530(9) 0.0186(4) Uani 1 1 d . . . . .
C7 C 0.6475(2) 0.5662(3) 0.68172(11) 0.0320(5) Uani 1 1 d D U . . .
C8 C 0.6892(5) 0.4323(5) 0.6510(3) 0.0482(13) Uani 0.686(9) 1 d D U P B 1
H8A H 0.657243 0.433530 0.606912 0.072 Uiso 0.686(9) 1 calc R U P B 1
H8B H 0.652957 0.354711 0.670176 0.072 Uiso 0.686(9) 1 calc R U P B 1
H8C H 0.783317 0.425634 0.656776 0.072 Uiso 0.686(9) 1 calc R U P B 1
C8A C 0.6995(13) 0.4323(11) 0.6815(7) 0.0482(13) Uani 0.314(9) 1 d D U P B 2
H8AA H 0.669822 0.379638 0.714590 0.072 Uiso 0.314(9) 1 calc R U P B 2
H8AB H 0.793727 0.436764 0.687858 0.072 Uiso 0.314(9) 1 calc R U P B 2
H8AC H 0.670405 0.389399 0.641852 0.072 Uiso 0.314(9) 1 calc R U P B 2
C9 C 0.7077(5) 0.5643(9) 0.7486(2) 0.0552(16) Uani 0.686(9) 1 d D U P B 1
H9A H 0.801270 0.573355 0.751038 0.083 Uiso 0.686(9) 1 calc R U P B 1
H9B H 0.687009 0.479146 0.767531 0.083 Uiso 0.686(9) 1 calc R U P B 1
H9C H 0.673541 0.639287 0.770510 0.083 Uiso 0.686(9) 1 calc R U P B 1
C9A C 0.6933(12) 0.6400(17) 0.7460(5) 0.0552(16) Uani 0.314(9) 1 d D U P B 2
H9AA H 0.668912 0.585316 0.779785 0.083 Uiso 0.314(9) 1 calc R U P B 2
H9AB H 0.651966 0.728376 0.746235 0.083 Uiso 0.314(9) 1 calc R U P B 2
H9AC H 0.786986 0.651325 0.751380 0.083 Uiso 0.314(9) 1 calc R U P B 2
C10 C 0.7002(12) 0.6846(8) 0.6490(3) 0.0454(16) Uani 0.686(9) 1 d D U P B 1
H10A H 0.670373 0.768880 0.665394 0.068 Uiso 0.686(9) 1 calc R U P B 1
H10B H 0.669732 0.679118 0.604829 0.068 Uiso 0.686(9) 1 calc R U P B 1
H10C H 0.794495 0.682041 0.655612 0.068 Uiso 0.686(9) 1 calc R U P B 1
C10A C 0.693(3) 0.6641(19) 0.6345(8) 0.0454(16) Uani 0.314(9) 1 d D U P B 2
H10D H 0.779729 0.696432 0.649775 0.068 Uiso 0.314(9) 1 calc R U P B 2
H10E H 0.633809 0.740692 0.628422 0.068 Uiso 0.314(9) 1 calc R U P B 2
H10F H 0.694379 0.617363 0.595266 0.068 Uiso 0.314(9) 1 calc R U P B 2
C11 C 0.2342(2) 0.5147(2) 0.77140(9) 0.0212(4) Uani 1 1 d . . . . .
C12 C 0.1178(2) 0.6344(2) 0.84554(10) 0.0246(5) Uani 1 1 d . . . . .
C13 C 0.1520(2) 0.7341(2) 0.88788(11) 0.0289(5) Uani 1 1 d . . . . .
H13 H 0.220399 0.793850 0.882674 0.035 Uiso 1 1 calc R U . . .
C14 C 0.0859(3) 0.7471(3) 0.93860(11) 0.0340(6) Uani 1 1 d . . . . .
H14 H 0.109498 0.815483 0.968192 0.041 Uiso 1 1 calc R U . . .
C15 C -0.0134(3) 0.6610(3) 0.94574(12) 0.0384(6) Uani 1 1 d . . . . .
H15 H -0.058106 0.669706 0.980406 0.046 Uiso 1 1 calc R U . . .
C16 C -0.0483(3) 0.5625(3) 0.90301(13) 0.0419(7) Uani 1 1 d . . . . .
H16 H -0.117483 0.503616 0.908047 0.050 Uiso 1 1 calc R U . . .
C17 C 0.0170(2) 0.5483(3) 0.85244(12) 0.0341(6) Uani 1 1 d . . . . .
H17 H -0.007335 0.480176 0.822810 0.041 Uiso 1 1 calc R U . . .
C18 C 0.2250(2) 0.6320(2) 0.54648(9) 0.0239(5) Uani 1 1 d . . . . .
C19 C 0.1543(2) 0.8473(2) 0.49154(9) 0.0251(5) Uani 1 1 d . . . . .
C20 C 0.1809(2) 0.9840(3) 0.49800(10) 0.0287(5) Uani 1 1 d . . . . .
H20 H 0.233672 1.016332 0.533586 0.034 Uiso 1 1 calc R U . . .
C21 C 0.1302(3) 1.0733(3) 0.45232(12) 0.0343(6) Uani 1 1 d . . . . .
H21 H 0.147957 1.166797 0.456719 0.041 Uiso 1 1 calc R U . . .
C22 C 0.0541(3) 1.0261(3) 0.40067(11) 0.0382(6) Uani 1 1 d . . . . .
H22 H 0.019843 1.086875 0.369281 0.046 Uiso 1 1 calc R U . . .
C23 C 0.0280(3) 0.8913(3) 0.39458(11) 0.0404(6) Uani 1 1 d . . . . .
H23 H -0.024545 0.859807 0.358765 0.048 Uiso 1 1 calc R U . . .
C24 C 0.0766(2) 0.7998(3) 0.43959(10) 0.0336(6) Uani 1 1 d . . . . .
H24 H 0.057198 0.706664 0.435019 0.040 Uiso 1 1 calc R U . . .

loop_
_atom_site_aniso_label
_atom_site_aniso_U_11
_atom_site_aniso_U_22
_atom_site_aniso_U_33
_atom_site_aniso_U_23
_atom_site_aniso_U_13
_atom_site_aniso_U_12
Br1 0.01760(12) 0.05250(18) 0.02838(13) 0.00017(11) 0.00031(8) -0.00270(10)
S1 0.0525(4) 0.0222(3) 0.0271(3) 0.0035(2) 0.0171(3) 0.0030(3)
S2 0.0607(14) 0.0333(8) 0.0227(6) -0.0072(5) -0.0144(6) 0.0051(8)
S2A 0.073(10) 0.042(6) 0.038(4) -0.001(4) 0.000(5) 0.002(7)
N1 0.0278(10) 0.0238(9) 0.0193(8) 0.0038(7) 0.0091(7) 0.0002(8)
N2 0.0282(10) 0.0304(10) 0.0126(8) 0.0003(7) -0.0009(7) 0.0006(8)
C1 0.0163(9) 0.0233(11) 0.0194(9) -0.0028(8) 0.0019(7) -0.0006(8)
C2 0.0249(11) 0.0229(10) 0.0147(9) -0.0021(8) 0.0019(8) -0.0005(9)
C3 0.0226(11) 0.0288(11) 0.0159(9) -0.0003(8) 0.0055(8) -0.0013(9)
C4 0.0193(10) 0.0264(11) 0.0213(10) -0.0011(9) 0.0026(8) 0.0003(9)
C5 0.0227(10) 0.0236(11) 0.0153(9) 0.0005(8) -0.0001(8) 0.0010(9)
C6 0.0218(10) 0.0193(10) 0.0150(9) -0.0010(8) 0.0039(8) -0.0008(8)
C7 0.0174(11) 0.0480(15) 0.0302(12) 0.0042(11) 0.0018(9) 0.0022(10)
C8 0.0233(17) 0.0490(19) 0.072(4) 0.001(3) 0.007(3) 0.0082(15)
C8A 0.0233(17) 0.0490(19) 0.072(4) 0.001(3) 0.007(3) 0.0082(15)
C9 0.0195(18) 0.100(5) 0.0436(18) 0.000(3) -0.0031(14) -0.002(3)
C9A 0.0195(18) 0.100(5) 0.0436(18) 0.000(3) -0.0031(14) -0.002(3)
C10 0.0217(19) 0.048(3) 0.065(4) 0.009(3) 0.002(3) -0.008(2)
C10A 0.0217(19) 0.048(3) 0.065(4) 0.009(3) 0.002(3) -0.008(2)
C11 0.0215(10) 0.0264(11) 0.0158(9) 0.0005(8) 0.0027(8) -0.0024(9)
C12 0.0271(11) 0.0279(12) 0.0202(10) 0.0046(9) 0.0088(8) 0.0048(9)
C13 0.0356(13) 0.0246(11) 0.0292(11) 0.0005(9) 0.0145(10) -0.0012(10)
C14 0.0442(15) 0.0336(13) 0.0268(11) -0.0043(10) 0.0141(11) 0.0022(12)
C15 0.0429(15) 0.0462(16) 0.0306(12) 0.0007(12) 0.0218(11) 0.0011(13)
C16 0.0375(15) 0.0513(17) 0.0416(15) -0.0033(13) 0.0221(12) -0.0128(13)
C17 0.0313(13) 0.0424(15) 0.0307(12) -0.0083(11) 0.0118(10) -0.0092(11)
C18 0.0244(11) 0.0314(12) 0.0158(9) -0.0003(9) 0.0025(8) 0.0019(9)
C19 0.0245(11) 0.0352(13) 0.0163(9) 0.0043(9) 0.0052(8) 0.0060(10)
C20 0.0300(12) 0.0348(13) 0.0221(11) 0.0019(10) 0.0066(9) 0.0018(10)
C21 0.0367(14) 0.0357(14) 0.0325(13) 0.0085(11) 0.0117(11) 0.0054(11)
C22 0.0434(15) 0.0477(16) 0.0243(12) 0.0131(11) 0.0075(10) 0.0152(13)
C23 0.0452(16) 0.0528(17) 0.0209(11) 0.0036(12) -0.0034(10) 0.0110(14)
C24 0.0380(14) 0.0392(14) 0.0213(11) 0.0006(10) -0.0040(10) 0.0040(11)

loop_
_atom_type_symbol
_atom_type_description
_atom_type_scat_dispersion_real
_atom_type_scat_dispersion_imag
_atom_type_scat_source
C C 0.0033 0.0016 'International Tables Vol C Tables 4.2.6.8 and 6.1.1.4'
H H 0.0000 0.0000 'International Tables Vol C Tables 4.2.6.8 and 6.1.1.4'
Br Br -0.2901 2.4595 'International Tables Vol C Tables 4.2.6.8 and 6.1.1.4'
N N 0.0061 0.0033 'International Tables Vol C Tables 4.2.6.8 and 6.1.1.4'
S S 0.1246 0.1234 'International Tables Vol C Tables 4.2.6.8 and 6.1.1.4'

loop_
_geom_angle_atom_site_label_1
_geom_angle_atom_site_label_2
_geom_angle_atom_site_label_3
_geom_angle
_geom_angle_site_symmetry_1
_geom_angle_site_symmetry_3
_geom_angle_publ_flag
C11 N1 C12 126.78(19) . . ?
C11 N1 H1 116.6 . . ?
C12 N1 H1 116.6 . . ?
C18 N2 C19 132.04(19) . . ?
C18 N2 H2 114.0 . . ?
C19 N2 H2 114.0 . . ?
C6 C1 C2 120.17(19) . . ?
C6 C1 Br1 120.09(15) . . ?
C2 C1 Br1 119.74(16) . . ?
C3 C2 C1 119.20(19) . . ?
C3 C2 C18 119.04(19) . . ?
C1 C2 C18 121.7(2) . . ?
C2 C3 C4 122.12(19) . . ?
C2 C3 H3 118.9 . . ?
C4 C3 H3 118.9 . . ?
C3 C4 C5 117.2(2) . . ?
C3 C4 C7 121.13(19) . . ?
C5 C4 C7 121.63(19) . . ?
C6 C5 C4 121.91(19) . . ?
C6 C5 H5 119.0 . . ?
C4 C5 H5 119.0 . . ?
C5 C6 C1 119.32(18) . . ?
C5 C6 C11 117.93(18) . . ?
C1 C6 C11 122.67(19) . . ?
C9 C7 C10 109.7(4) . . ?
C8A C7 C4 112.0(6) . . ?
C9 C7 C4 113.2(3) . . ?
C10 C7 C4 111.8(5) . . ?
C8A C7 C10A 115.4(11) . . ?
C4 C7 C10A 108.7(12) . . ?
C9 C7 C8 107.5(3) . . ?
C10 C7 C8 108.1(4) . . ?
C4 C7 C8 106.4(3) . . ?
C8A C7 C9A 110.9(7) . . ?
C4 C7 C9A 106.3(5) . . ?
C10A C7 C9A 102.7(9) . . ?
C7 C8 H8A 109.5 . . ?
C7 C8 H8B 109.5 . . ?
H8A C8 H8B 109.5 . . ?
C7 C8 H8C 109.5 . . ?
H8A C8 H8C 109.5 . . ?
H8B C8 H8C 109.5 . . ?
C7 C8A H8AA 109.5 . . ?
C7 C8A H8AB 109.5 . . ?
H8AA C8A H8AB 109.5 . . ?
C7 C8A H8AC 109.5 . . ?
H8AA C8A H8AC 109.5 . . ?
H8AB C8A H8AC 109.5 . . ?
C7 C9 H9A 109.5 . . ?
C7 C9 H9B 109.5 . . ?
H9A C9 H9B 109.5 . . ?
C7 C9 H9C 109.5 . . ?
H9A C9 H9C 109.5 . . ?
H9B C9 H9C 109.5 . . ?
C7 C9A H9AA 109.5 . . ?
C7 C9A H9AB 109.5 . . ?
H9AA C9A H9AB 109.5 . . ?
C7 C9A H9AC 109.5 . . ?
H9AA C9A H9AC 109.5 . . ?
H9AB C9A H9AC 109.5 . . ?
C7 C10 H10A 109.5 . . ?
C7 C10 H10B 109.5 . . ?
H10A C10 H10B 109.5 . . ?
C7 C10 H10C 109.5 . . ?
H10A C10 H10C 109.5 . . ?
H10B C10 H10C 109.5 . . ?
C7 C10A H10D 109.5 . . ?
C7 C10A H10E 109.5 . . ?
H10D C10A H10E 109.5 . . ?
C7 C10A H10F 109.5 . . ?
H10D C10A H10F 109.5 . . ?
H10E C10A H10F 109.5 . . ?
N1 C11 C6 114.42(19) . . ?
N1 C11 S1 126.32(16) . . ?
C6 C11 S1 119.19(16) . . ?
C13 C12 C17 120.4(2) . . ?
C13 C12 N1 118.4(2) . . ?
C17 C12 N1 121.1(2) . . ?
C12 C13 C14 119.6(2) . . ?
C12 C13 H13 120.2 . . ?
C14 C13 H13 120.2 . . ?
C15 C14 C13 120.0(2) . . ?
C15 C14 H14 120.0 . . ?
C13 C14 H14 120.0 . . ?
C16 C15 C14 120.2(2) . . ?
C16 C15 H15 119.9 . . ?
C14 C15 H15 119.9 . . ?
C15 C16 C17 120.3(2) . . ?
C15 C16 H16 119.8 . . ?
C17 C16 H16 119.8 . . ?
C12 C17 C16 119.5(2) . . ?
C12 C17 H17 120.3 . . ?
C16 C17 H17 120.3 . . ?
N2 C18 C2 111.51(19) . . ?
N2 C18 S2A 120.6(9) . . ?
C2 C18 S2A 122.7(5) . . ?
N2 C18 S2 129.60(19) . . ?
C2 C18 S2 118.89(19) . . ?
C20 C19 C24 120.2(2) . . ?
C20 C19 N2 115.5(2) . . ?
C24 C19 N2 124.3(2) . . ?
C21 C20 C19 119.9(2) . . ?
C21 C20 H20 120.0 . . ?
C19 C20 H20 120.0 . . ?
C22 C21 C20 119.9(2) . . ?
C22 C21 H21 120.1 . . ?
C20 C21 H21 120.1 . . ?
C23 C22 C21 120.0(2) . . ?
C23 C22 H22 120.0 . . ?
C21 C22 H22 120.0 . . ?
C22 C23 C24 121.5(3) . . ?
C22 C23 H23 119.3 . . ?
C24 C23 H23 119.3 . . ?
C23 C24 C19 118.6(3) . . ?
C23 C24 H24 120.7 . . ?
C19 C24 H24 120.7 . . ?

loop_
_geom_bond_atom_site_label_1
_geom_bond_atom_site_label_2
_geom_bond_distance
_geom_bond_site_symmetry_2
_geom_bond_publ_flag
Br1 C1 1.892(2) . ?
S1 C11 1.651(2) . ?
S2 C18 1.658(3) . ?
S2A C18 1.555(13) . ?
N1 C11 1.325(3) . ?
N1 C12 1.435(3) . ?
N1 H1 0.8800 . ?
N2 C18 1.337(3) . ?
N2 C19 1.419(3) . ?
N2 H2 0.8800 . ?
C1 C6 1.391(3) . ?
C1 C2 1.396(3) . ?
C2 C3 1.385(3) . ?
C2 C18 1.501(3) . ?
C3 C4 1.397(3) . ?
C3 H3 0.9500 . ?
C4 C5 1.396(3) . ?
C4 C7 1.529(3) . ?
C5 C6 1.389(3) . ?
C5 H5 0.9500 . ?
C6 C11 1.497(3) . ?
C7 C8A 1.438(11) . ?
C7 C9 1.518(5) . ?
C7 C10 1.521(7) . ?
C7 C10A 1.544(14) . ?
C7 C8 1.580(6) . ?
C7 C9A 1.606(11) . ?
C8 H8A 0.9800 . ?
C8 H8B 0.9800 . ?
C8 H8C 0.9800 . ?
C8A H8AA 0.9800 . ?
C8A H8AB 0.9800 . ?
C8A H8AC 0.9800 . ?
C9 H9A 0.9800 . ?
C9 H9B 0.9800 . ?
C9 H9C 0.9800 . ?
C9A H9AA 0.9800 . ?
C9A H9AB 0.9800 . ?
C9A H9AC 0.9800 . ?
C10 H10A 0.9800 . ?
C10 H10B 0.9800 . ?
C10 H10C 0.9800 . ?
C10A H10D 0.9800 . ?
C10A H10E 0.9800 . ?
C10A H10F 0.9800 . ?
C12 C13 1.373(3) . ?
C12 C17 1.384(3) . ?
C13 C14 1.395(3) . ?
C13 H13 0.9500 . ?
C14 C15 1.373(4) . ?
C14 H14 0.9500 . ?
C15 C16 1.371(4) . ?
C15 H15 0.9500 . ?
C16 C17 1.388(3) . ?
C16 H16 0.9500 . ?
C17 H17 0.9500 . ?
C19 C20 1.391(3) . ?
C19 C24 1.392(3) . ?
C20 C21 1.390(3) . ?
C20 H20 0.9500 . ?
C21 C22 1.378(4) . ?
C21 H21 0.9500 . ?
C22 C23 1.370(4) . ?
C22 H22 0.9500 . ?
C23 C24 1.388(4) . ?
C23 H23 0.9500 . ?
C24 H24 0.9500 . ?

loop_
_geom_hbond_atom_site_label_D
_geom_hbond_atom_site_label_H
_geom_hbond_atom_site_label_A
_geom_hbond_distance_DH
_geom_hbond_distance_HA
_geom_hbond_distance_DA
_geom_hbond_angle_DHA
_geom_hbond_site_symmetry_A
_geom_hbond_publ_flag
N1 H1 S1 0.88 2.49 3.3320(19) 161.3 2_556 yes
N2 H2 S1 0.88 2.73 3.5490(18) 155.0 2_556 yes
C24 H24 S2^a 0.95 2.60 3.252(4) 126.1 . yes
C24 H24 S2A^b 0.95 2.57 3.112(14) 116.4 . yes

loop_
_geom_torsion_atom_site_label_1
_geom_torsion_atom_site_label_2
_geom_torsion_atom_site_label_3
_geom_torsion_atom_site_label_4
_geom_torsion
_geom_torsion_site_symmetry_1
_geom_torsion_site_symmetry_2
_geom_torsion_site_symmetry_3
_geom_torsion_site_symmetry_4
_geom_torsion_publ_flag
C6 C1 C2 C3 0.7(3) . . . . ?
Br1 C1 C2 C3 -179.23(16) . . . . ?
C6 C1 C2 C18 -176.5(2) . . . . ?
Br1 C1 C2 C18 3.5(3) . . . . ?
C1 C2 C3 C4 0.3(3) . . . . ?
C18 C2 C3 C4 177.6(2) . . . . ?
C2 C3 C4 C5 -0.1(3) . . . . ?
C2 C3 C4 C7 179.4(2) . . . . ?
C3 C4 C5 C6 -1.1(3) . . . . ?
C7 C4 C5 C6 179.4(2) . . . . ?
C4 C5 C6 C1 2.1(3) . . . . ?
C4 C5 C6 C11 -174.7(2) . . . . ?
C2 C1 C6 C5 -1.9(3) . . . . ?
Br1 C1 C6 C5 178.04(16) . . . . ?
C2 C1 C6 C11 174.8(2) . . . . ?
Br1 C1 C6 C11 -5.2(3) . . . . ?
C3 C4 C7 C8A -101.2(7) . . . . ?
C5 C4 C7 C8A 78.3(7) . . . . ?
C3 C4 C7 C9 166.7(4) . . . . ?
C5 C4 C7 C9 -13.8(5) . . . . ?
C3 C4 C7 C10 42.3(4) . . . . ?
C5 C4 C7 C10 -138.2(4) . . . . ?
C3 C4 C7 C10A 27.6(9) . . . . ?
C5 C4 C7 C10A -152.9(9) . . . . ?
C3 C4 C7 C8 -75.5(4) . . . . ?
C5 C4 C7 C8 104.0(4) . . . . ?
C3 C4 C7 C9A 137.5(7) . . . . ?
C5 C4 C7 C9A -43.0(7) . . . . ?
C12 N1 C11 C6 179.2(2) . . . . ?
C12 N1 C11 S1 -3.8(3) . . . . ?
C5 C6 C11 N1 104.6(2) . . . . ?
C1 C6 C11 N1 -72.1(3) . . . . ?
C5 C6 C11 S1 -72.6(2) . . . . ?
C1 C6 C11 S1 110.6(2) . . . . ?
C11 N1 C12 C13 132.8(2) . . . . ?
C11 N1 C12 C17 -49.5(3) . . . . ?
C17 C12 C13 C14 1.0(4) . . . . ?
N1 C12 C13 C14 178.7(2) . . . . ?
C12 C13 C14 C15 -0.4(4) . . . . ?
C13 C14 C15 C16 -0.3(4) . . . . ?
C14 C15 C16 C17 0.5(5) . . . . ?
C13 C12 C17 C16 -0.8(4) . . . . ?
N1 C12 C17 C16 -178.5(2) . . . . ?
C15 C16 C17 C12 0.1(4) . . . . ?
C19 N2 C18 C2 176.7(2) . . . . ?
C19 N2 C18 S2A 21.4(19) . . . . ?
C19 N2 C18 S2 -3.2(5) . . . . ?
C3 C2 C18 N2 -85.9(3) . . . . ?
C1 C2 C18 N2 91.3(3) . . . . ?
C3 C2 C18 S2A 69(2) . . . . ?
C1 C2 C18 S2A -114(2) . . . . ?
C3 C2 C18 S2 93.9(3) . . . . ?
C1 C2 C18 S2 -88.8(3) . . . . ?
C18 N2 C19 C20 -165.4(2) . . . . ?
C18 N2 C19 C24 16.1(4) . . . . ?
C24 C19 C20 C21 -0.3(3) . . . . ?
N2 C19 C20 C21 -178.9(2) . . . . ?
C19 C20 C21 C22 -0.3(4) . . . . ?
C20 C21 C22 C23 0.4(4) . . . . ?
C21 C22 C23 C24 0.0(4) . . . . ?
C22 C23 C24 C19 -0.5(4) . . . . ?
C20 C19 C24 C23 0.7(4) . . . . ?
N2 C19 C24 C23 179.2(2) . . . . ?
